data_7234362
loop_
_publ_author_name
'Devogelaer, Jan-Joris'
'Brugman, Sander J.T.'
'meekes, hugo'
'Tinnemans, Paul T.'
'Vlieg, Elias'
'de Gelder, Rene'

_publ_section_title
;
 Cocrystal design by network-based link prediction
;
_journal_name_full CrystEngComm
_journal_paper_doi 10.1039/C9CE01110B
_journal_year 2019
_chemical_formula_moiety '3(C12 H10 N2), 2(C7 H7 N O2), 2(H2 O)'
_chemical_formula_sum 'C50 H48 N8 O6'
_chemical_formula_weight 856.96
_space_group_crystal_system triclinic
_space_group_IT_number 2
_space_group_name_Hall '-P 1'
_space_group_name_H-M_alt 'P -1'
_symmetry_space_group_name_Hall '-P 1'
_symmetry_space_group_name_H-M 'P -1'
_atom_sites_solution_hydrogens mixed
_atom_sites_solution_primary direct
_atom_sites_solution_secondary difmap
_audit_creation_method SHELXL-2018/3
_audit_update_record
;
2019-07-16 deposited with the CCDC.    2019-10-02 downloaded from the CCDC.
;
_cell_angle_alpha 104.905(2)
_cell_angle_beta 94.946(2)
_cell_angle_gamma 111.852(2)
_cell_formula_units_Z 2
_cell_length_a 11.4554(6)
_cell_length_b 14.1808(7)
_cell_length_c 15.2055(8)
_cell_measurement_reflns_used 9946
_cell_measurement_temperature 150(2)
_cell_measurement_theta_max 25.6
_cell_measurement_theta_min 2.5
_cell_volume 2169.4(2)
_computing_cell_refinement Peakref
_computing_data_collection Apex3
_computing_data_reduction SAINT,SADABS-2014/5
_computing_molecular_graphics 'PLATON, Shelxle'
_computing_structure_refinement 'SHELXL-2016/6 (Sheldrick, 2016)'
_computing_structure_solution 'SHELXT 2014/4 (Sheldrick, 2014)'
_diffrn_ambient_temperature 150(2)
_diffrn_detector_area_resol_mean 10.4
_diffrn_measured_fraction_theta_full 0.988
_diffrn_measured_fraction_theta_max 0.985
_diffrn_measurement_device 'Bruker D8 Quest Apex3'
_diffrn_measurement_method '\f and \w scans'
_diffrn_radiation_detector Photon100
_diffrn_radiation_monochromator graphite
_diffrn_radiation_type MoK\a
_diffrn_radiation_wavelength 0.71073
_diffrn_reflns_av_unetI/netI 0.0622
_diffrn_reflns_Laue_measured_fraction_full 0.988
_diffrn_reflns_Laue_measured_fraction_max 0.985
_diffrn_reflns_limit_h_max 13
_diffrn_reflns_limit_h_min -13
_diffrn_reflns_limit_k_max 16
_diffrn_reflns_limit_k_min -17
_diffrn_reflns_limit_l_max 18
_diffrn_reflns_limit_l_min 0
_diffrn_reflns_number 7876
_diffrn_reflns_point_group_measured_fraction_full 0.988
_diffrn_reflns_point_group_measured_fraction_max 0.985
_diffrn_reflns_theta_full 25.242
_diffrn_reflns_theta_max 25.685
_diffrn_reflns_theta_min 2.357
_diffrn_source 'sealed tube'
_exptl_absorpt_coefficient_mu 0.088
_exptl_absorpt_correction_T_max 0.989
_exptl_absorpt_correction_T_min 0.951
_exptl_absorpt_correction_type multi-scan
_exptl_crystal_colour colourless
_exptl_crystal_density_diffrn 1.312
_exptl_crystal_description plate
_exptl_crystal_F_000 904
_exptl_crystal_size_max 0.575
_exptl_crystal_size_mid 0.425
_exptl_crystal_size_min 0.122
_refine_diff_density_max 0.373
_refine_diff_density_min -0.324
_refine_diff_density_rms 0.067
_refine_ls_extinction_method none
_refine_ls_goodness_of_fit_ref 1.028
_refine_ls_hydrogen_treatment mixed
_refine_ls_matrix_type full
_refine_ls_number_parameters 603
_refine_ls_number_reflns 7876
_refine_ls_number_restraints 12
_refine_ls_restrained_S_all 1.028
_refine_ls_R_factor_all 0.0971
_refine_ls_R_factor_gt 0.0601
_refine_ls_shift/su_max 0.000
_refine_ls_shift/su_mean 0.000
_refine_ls_structure_factor_coef Fsqd
_refine_ls_weighting_details 'w=1/[\s^2^(Fo^2^)+(0.0868P)^2^+1.2368P] where P=(Fo^2^+2Fc^2^)/3'
_refine_ls_weighting_scheme calc
_refine_ls_wR_factor_gt 0.1492
_refine_ls_wR_factor_ref 0.1754
_reflns_Friedel_coverage 0.000
_reflns_number_gt 5641
_reflns_number_total 7876
_reflns_threshold_expression 'I > 2\s(I)'
_cod_data_source_file c9ce01110b2.cif
_cod_data_source_block p1823a
_cod_database_code 7234362
_shelx_shelxl_version_number 2018/3
_shelx_space_group_comment
;
The symmetry employed for this shelxl refinement is uniquely defined
by the following loop, which should always be used as a source of
symmetry information in preference to the above space-group names.
They are only intended as comments.
;
_shelx_estimated_absorpt_t_min 0.951
_shelx_estimated_absorpt_t_max 0.989

loop_
_space_group_symop_operation_xyz
'x, y, z'
'-x, -y, -z'

loop_
_atom_site_label
_atom_site_type_symbol
_atom_site_fract_x
_atom_site_fract_y
_atom_site_fract_z
_atom_site_U_iso_or_equiv
_atom_site_adp_type
_atom_site_occupancy
_atom_site_site_symmetry_order
_atom_site_calc_flag
_atom_site_refinement_flags_posn
_atom_site_refinement_flags_adp
N01 N 0.7272(3) 0.4266(2) 0.4001(2) 0.0266(7) Uani 1 1 d . .
C02 C 0.6140(4) 0.4094(3) 0.3512(2) 0.0262(8) Uani 1 1 d . .
H02 H 0.611081 0.416166 0.290531 0.031 Uiso 1 1 calc R U
C03 C 0.7287(4) 0.4168(3) 0.4846(3) 0.0301(9) Uani 1 1 d . .
H03 H 0.808179 0.429609 0.520742 0.036 Uiso 1 1 calc R U
C04 C 0.5023(3) 0.3826(3) 0.3841(2) 0.0267(9) Uani 1 1 d . .
H04 H 0.424313 0.370816 0.346744 0.032 Uiso 1 1 calc R U
C05 C 0.6207(4) 0.3890(3) 0.5224(3) 0.0311(9) Uani 1 1 d . .
H05 H 0.626258 0.381056 0.582613 0.037 Uiso 1 1 calc R U
C06 C 0.5045(4) 0.3727(3) 0.4732(2) 0.0234(8) Uani 1 1 d . .
C07 C 0.3913(4) 0.3452(3) 0.5164(2) 0.0269(9) Uani 1 1 d . .
H07 H 0.403368 0.339504 0.577061 0.032 Uiso 1 1 calc R U
C08 C 0.2744(4) 0.3279(3) 0.4778(2) 0.0246(8) Uani 1 1 d . .
H08 H 0.261965 0.333908 0.417273 0.030 Uiso 1 1 calc R U
C09 C 0.1614(4) 0.2998(3) 0.5217(2) 0.0248(8) Uani 1 1 d . .
C10 C 0.0431(4) 0.2741(3) 0.4701(3) 0.0310(9) Uani 1 1 d . .
H10 H 0.034588 0.274842 0.407642 0.037 Uiso 1 1 calc R U
C11 C 0.1670(3) 0.2986(3) 0.6130(3) 0.0285(9) Uani 1 1 d . .
H11 H 0.247184 0.317641 0.651556 0.034 Uiso 1 1 calc R U
C12 C -0.0632(4) 0.2472(3) 0.5103(3) 0.0343(9) Uani 1 1 d . .
H12 H -0.144190 0.229343 0.473342 0.041 Uiso 1 1 calc R U
C13 C 0.0553(4) 0.2695(3) 0.6476(3) 0.0317(9) Uani 1 1 d . .
H13 H 0.060841 0.267105 0.709689 0.038 Uiso 1 1 calc R U
N14 N -0.0598(3) 0.2445(3) 0.5975(2) 0.0302(8) Uani 1 1 d . .
N15 N 0.2729(3) 0.4723(2) -0.0959(2) 0.0235(7) Uani 1 1 d . .
C16 C 0.2351(4) 0.5256(3) -0.1450(2) 0.0255(8) Uani 1 1 d . .
H16 H 0.188885 0.487835 -0.207183 0.031 Uiso 1 1 calc R U
C17 C 0.3343(4) 0.5265(3) -0.0079(2) 0.0271(9) Uani 1 1 d . .
H17 H 0.360977 0.489883 0.028287 0.032 Uiso 1 1 calc R U
C18 C 0.2600(3) 0.6326(3) -0.1098(2) 0.0232(8) Uani 1 1 d . .
H18 H 0.233538 0.667392 -0.148108 0.028 Uiso 1 1 calc R U
C19 C 0.3608(3) 0.6327(3) 0.0328(2) 0.0236(8) Uani 1 1 d . .
H19 H 0.404360 0.667282 0.095923 0.028 Uiso 1 1 calc R U
C20 C 0.3245(3) 0.6899(3) -0.0175(2) 0.0191(8) Uani 1 1 d . .
C21 C 0.3537(3) 0.8030(3) 0.0260(2) 0.0207(8) Uani 1 1 d . .
H21 H 0.403722 0.835987 0.087422 0.025 Uiso 1 1 calc R U
C22 C 0.3164(3) 0.8636(3) -0.0130(2) 0.0217(8) Uani 1 1 d . .
H22 H 0.263909 0.829734 -0.073537 0.026 Uiso 1 1 calc R U
C23 C 0.3487(3) 0.9777(3) 0.0288(2) 0.0222(8) Uani 1 1 d . .
C24 C 0.3045(4) 1.0314(3) -0.0215(3) 0.0306(9) Uani 1 1 d . .
H24 H 0.251947 0.993595 -0.081845 0.037 Uiso 1 1 calc R U
C25 C 0.4254(4) 1.0398(3) 0.1164(2) 0.0271(9) Uani 1 1 d . .
H25 H 0.458497 1.007961 0.154239 0.033 Uiso 1 1 calc R U
C26 C 0.3371(4) 1.1395(3) 0.0163(3) 0.0346(10) Uani 1 1 d . .
H26 H 0.305146 1.173708 -0.019701 0.042 Uiso 1 1 calc R U
C27 C 0.4533(4) 1.1481(3) 0.1484(3) 0.0287(9) Uani 1 1 d . .
H27 H 0.506162 1.188179 0.208310 0.034 Uiso 1 1 calc R U
N28 N 0.4109(3) 1.1996(3) 0.1007(2) 0.0290(7) Uani 1 1 d . .
N29 N 0.3724(3) 0.1050(2) 0.3738(2) 0.0272(7) Uani 1 1 d . .
C30 C 0.2649(3) 0.0966(3) 0.3236(2) 0.0258(8) Uani 1 1 d . .
H30 H 0.269997 0.112885 0.266865 0.031 Uiso 1 1 calc R U
C31 C 0.3608(4) 0.0833(3) 0.4538(3) 0.0307(9) Uani 1 1 d . .
H31 H 0.435878 0.090239 0.491615 0.037 Uiso 1 1 calc R U
C32 C 0.1472(3) 0.0655(3) 0.3495(2) 0.0246(8) Uani 1 1 d . .
H32 H 0.073920 0.060266 0.310738 0.030 Uiso 1 1 calc R U
C33 C 0.2471(3) 0.0514(3) 0.4854(2) 0.0247(8) Uani 1 1 d . .
H33 H 0.244947 0.036047 0.542624 0.030 Uiso 1 1 calc R U
C34 C 0.1362(3) 0.0421(3) 0.4322(2) 0.0199(7) Uani 1 1 d . .
C35 C 0.0109(3) 0.0087(3) 0.4600(2) 0.0215(8) Uani 1 1 d . .
H35 H -0.061033 -0.001468 0.416762 0.026 Uiso 1 1 calc R U
N36 N 0.0742(3) 0.8628(3) 0.1225(2) 0.0324(8) Uani 1 1 d . .
C37 C 0.0060(4) 0.7937(3) 0.0400(3) 0.0326(9) Uani 1 1 d . .
H37 H -0.032714 0.819395 -0.000715 0.039 Uiso 1 1 calc R U
C38 C 0.1294(4) 0.8243(3) 0.1779(3) 0.0329(9) Uani 1 1 d . .
H38 H 0.179773 0.871356 0.237037 0.039 Uiso 1 1 calc R U
C39 C -0.0127(3) 0.6879(3) 0.0091(3) 0.0279(9) Uani 1 1 d . .
H39 H -0.062972 0.643081 -0.050736 0.033 Uiso 1 1 calc R U
C40 C 0.1163(4) 0.7194(3) 0.1528(2) 0.0294(8) Uani 1 1 d . .
H40 H 0.157404 0.696282 0.194549 0.035 Uiso 1 1 calc R U
C41 C 0.0437(3) 0.6475(3) 0.0672(2) 0.0203(8) Uani 1 1 d . .
C42 C 0.0300(3) 0.5370(2) 0.0409(2) 0.0206(8) Uani 1 1 d . .
H42 H 0.067578 0.516009 0.086370 0.025 Uiso 1 1 calc R U
O43 O 0.2514(2) 0.2740(2) 0.83790(17) 0.0282(6) Uani 1 1 d . .
H43 H 0.260(4) 0.348(3) 0.856(3) 0.042 Uiso 1 1 d . U
O44 O 0.4284(2) 0.35064(18) 0.78508(17) 0.0291(6) Uani 1 1 d . .
C45 C 0.3454(3) 0.2704(3) 0.7947(2) 0.0216(8) Uani 1 1 d . .
C46 C 0.3449(3) 0.1630(3) 0.7583(2) 0.0196(8) Uani 1 1 d . .
C47 C 0.4485(3) 0.1526(3) 0.7211(2) 0.0215(8) Uani 1 1 d . .
H47 H 0.516947 0.214528 0.718099 0.026 Uiso 1 1 calc R U
C48 C 0.2430(3) 0.0700(3) 0.7596(2) 0.0207(8) Uani 1 1 d . .
H48 H 0.171433 0.075353 0.784234 0.025 Uiso 1 1 calc R U
C49 C 0.4531(3) 0.0548(3) 0.6887(2) 0.0236(8) Uani 1 1 d . .
H49 H 0.525383 0.050055 0.664767 0.028 Uiso 1 1 calc R U
C50 C 0.2458(3) -0.0294(3) 0.7255(2) 0.0233(8) Uani 1 1 d . .
H50 H 0.175348 -0.091710 0.725607 0.028 Uiso 1 1 calc R U
C51 C 0.3522(3) -0.0388(3) 0.6905(2) 0.0206(8) Uani 1 1 d . .
N52 N 0.3560(3) -0.1374(2) 0.6564(2) 0.0282(7) Uani 1 1 d . .
H52A H 0.429(4) -0.140(3) 0.640(2) 0.034 Uiso 1 1 d . U
H52B H 0.296(4) -0.192(3) 0.671(3) 0.034 Uiso 1 1 d . U
O53 O -0.0592(3) 0.4655(2) 0.33729(17) 0.0286(6) Uani 1 1 d . .
H53 H -0.135(4) 0.454(3) 0.360(3) 0.043 Uiso 1 1 d . U
O54 O -0.1367(2) 0.28697(19) 0.28414(18) 0.0305(6) Uani 1 1 d . .
C55 C -0.0510(3) 0.3756(3) 0.2946(2) 0.0194(8) Uani 1 1 d . .
C56 C 0.0676(3) 0.3890(3) 0.2594(2) 0.0197(7) Uani 1 1 d . .
C57 C 0.0930(3) 0.2988(3) 0.2225(2) 0.0214(8) Uani 1 1 d . .
H57 H 0.031730 0.229818 0.218430 0.026 Uiso 1 1 calc R U
C58 C 0.1586(3) 0.4894(3) 0.2637(2) 0.0208(8) Uani 1 1 d . .
H58 H 0.143044 0.551226 0.289094 0.025 Uiso 1 1 calc R U
C59 C 0.2059(3) 0.3091(3) 0.1921(2) 0.0199(8) Uani 1 1 d . .
H59 H 0.222090 0.247218 0.168513 0.024 Uiso 1 1 calc R U
C60 C 0.2703(3) 0.5004(3) 0.2316(2) 0.0209(8) Uani 1 1 d . .
H60 H 0.329808 0.569143 0.233710 0.025 Uiso 1 1 calc R U
C61 C 0.2971(3) 0.4094(3) 0.1954(2) 0.0212(8) Uani 1 1 d . .
N62 N 0.4073(3) 0.4179(3) 0.1647(2) 0.0259(7) Uani 1 1 d . .
H62A H 0.425(3) 0.357(3) 0.148(2) 0.031 Uiso 1 1 d . U
H62B H 0.470(3) 0.485(3) 0.176(2) 0.031 Uiso 1 1 d . U
O63 O 0.0310(3) 0.0425(3) 0.1099(3) 0.0675(11) Uani 1 1 d . U
O64 O 0.3079(3) 0.7867(3) 0.3833(3) 0.0914(14) Uani 1 1 d . U
H63 H 0.045(4) -0.003(4) 0.122(3) 0.056(14) Uiso 1 1 d . .
H64 H -0.181(10) 0.240(8) 0.614(7) 0.27(5) Uiso 1 1 d . .

loop_
_atom_site_aniso_label
_atom_site_aniso_U_11
_atom_site_aniso_U_22
_atom_site_aniso_U_33
_atom_site_aniso_U_23
_atom_site_aniso_U_13
_atom_site_aniso_U_12
N01 0.0214(18) 0.0223(17) 0.0338(18) 0.0056(15) 0.0065(15) 0.0085(13)
C02 0.031(2) 0.026(2) 0.0213(19) 0.0068(17) 0.0075(17) 0.0117(17)
C03 0.023(2) 0.033(2) 0.032(2) 0.0092(18) 0.0025(18) 0.0098(17)
C04 0.020(2) 0.025(2) 0.029(2) 0.0060(17) -0.0016(17) 0.0063(16)
C05 0.029(2) 0.033(2) 0.028(2) 0.0100(18) -0.0012(18) 0.0100(18)
C06 0.027(2) 0.0150(19) 0.025(2) 0.0030(16) 0.0058(17) 0.0075(16)
C07 0.032(2) 0.020(2) 0.0226(19) 0.0061(17) 0.0029(17) 0.0055(16)
C08 0.030(2) 0.0189(19) 0.0224(18) 0.0066(16) 0.0030(16) 0.0075(15)
C09 0.027(2) 0.0144(18) 0.029(2) 0.0047(16) 0.0037(17) 0.0053(15)
C10 0.036(2) 0.037(2) 0.023(2) 0.0138(18) 0.0052(18) 0.0163(19)
C11 0.016(2) 0.033(2) 0.031(2) 0.0108(18) -0.0003(16) 0.0045(16)
C12 0.025(2) 0.040(2) 0.035(2) 0.011(2) -0.0019(18) 0.0128(18)
C13 0.029(2) 0.033(2) 0.030(2) 0.0093(18) 0.0015(18) 0.0107(17)
N14 0.0202(18) 0.0326(19) 0.0373(19) 0.0118(16) 0.0088(15) 0.0092(14)
N15 0.0259(18) 0.0217(17) 0.0244(16) 0.0086(14) 0.0069(14) 0.0101(14)
C16 0.032(2) 0.022(2) 0.0183(18) 0.0061(17) -0.0001(17) 0.0082(17)
C17 0.030(2) 0.027(2) 0.028(2) 0.0096(17) 0.0014(17) 0.0161(17)
C18 0.031(2) 0.023(2) 0.0187(18) 0.0100(16) 0.0042(16) 0.0121(17)
C19 0.023(2) 0.026(2) 0.0223(18) 0.0084(16) 0.0001(15) 0.0119(16)
C20 0.0171(19) 0.0187(19) 0.0201(18) 0.0063(16) 0.0045(15) 0.0055(15)
C21 0.0211(19) 0.0202(19) 0.0176(17) 0.0044(15) 0.0024(15) 0.0063(15)
C22 0.024(2) 0.0236(19) 0.0188(17) 0.0079(16) 0.0030(16) 0.0100(16)
C23 0.022(2) 0.022(2) 0.027(2) 0.0123(17) 0.0112(16) 0.0095(16)
C24 0.033(2) 0.026(2) 0.031(2) 0.0081(18) -0.0007(18) 0.0129(17)
C25 0.033(2) 0.028(2) 0.027(2) 0.0130(18) 0.0097(18) 0.0171(19)
C26 0.036(2) 0.032(2) 0.045(2) 0.017(2) 0.008(2) 0.0196(19)
C27 0.036(2) 0.022(2) 0.033(2) 0.0109(17) 0.0107(18) 0.0137(17)
N28 0.0296(18) 0.0250(17) 0.0371(18) 0.0106(15) 0.0147(15) 0.0140(14)
N29 0.0254(18) 0.0214(16) 0.0355(18) 0.0071(14) 0.0141(14) 0.0100(13)
C30 0.025(2) 0.0233(18) 0.0246(18) 0.0052(15) 0.0095(15) 0.0060(15)
C31 0.022(2) 0.030(2) 0.041(2) 0.0108(19) 0.0070(18) 0.0118(17)
C32 0.0210(19) 0.0240(18) 0.0220(18) 0.0039(15) 0.0032(15) 0.0042(14)
C33 0.021(2) 0.027(2) 0.0271(19) 0.0135(17) 0.0059(16) 0.0073(16)
C34 0.0216(19) 0.0151(17) 0.0204(18) 0.0023(15) 0.0055(15) 0.0067(14)
C35 0.0172(18) 0.0245(19) 0.0202(18) 0.0049(16) -0.0013(15) 0.0082(15)
N36 0.041(2) 0.0216(17) 0.0360(19) 0.0097(15) 0.0097(15) 0.0128(14)
C37 0.040(2) 0.027(2) 0.039(2) 0.0167(19) 0.0062(19) 0.0173(18)
C38 0.043(2) 0.027(2) 0.030(2) 0.0095(17) 0.0097(18) 0.0151(18)
C39 0.029(2) 0.022(2) 0.029(2) 0.0076(17) -0.0014(17) 0.0085(16)
C40 0.038(2) 0.026(2) 0.0285(19) 0.0124(17) 0.0091(17) 0.0150(17)
C41 0.0189(19) 0.0178(19) 0.0265(19) 0.0104(16) 0.0092(16) 0.0066(15)
C42 0.024(2) 0.0135(17) 0.0269(19) 0.0104(15) 0.0079(16) 0.0071(15)
O43 0.0310(15) 0.0196(13) 0.0381(15) 0.0099(12) 0.0112(12) 0.0132(12)
O44 0.0236(14) 0.0172(13) 0.0406(16) 0.0081(12) 0.0037(12) 0.0035(11)
C45 0.0170(19) 0.0231(19) 0.0229(19) 0.0064(16) -0.0025(15) 0.0081(16)
C46 0.0169(18) 0.0161(17) 0.0206(18) 0.0039(15) -0.0050(15) 0.0043(14)
C47 0.0203(19) 0.0176(18) 0.0230(19) 0.0050(15) -0.0011(15) 0.0060(15)
C48 0.0142(18) 0.0218(18) 0.0236(18) 0.0046(15) 0.0024(15) 0.0068(14)
C49 0.0132(18) 0.0228(19) 0.032(2) 0.0079(16) 0.0016(15) 0.0053(15)
C50 0.0193(19) 0.0198(18) 0.0273(19) 0.0084(16) 0.0007(15) 0.0043(15)
C51 0.0176(18) 0.0187(18) 0.0212(19) 0.0029(15) -0.0041(15) 0.0067(14)
N52 0.0180(17) 0.0181(16) 0.044(2) 0.0063(15) 0.0004(15) 0.0057(13)
O53 0.0280(15) 0.0217(13) 0.0358(15) 0.0081(12) 0.0107(12) 0.0094(12)
O54 0.0233(14) 0.0254(14) 0.0430(17) 0.0142(13) 0.0097(13) 0.0073(12)
C55 0.024(2) 0.0184(18) 0.0141(17) 0.0086(15) -0.0002(14) 0.0050(15)
C56 0.0190(19) 0.0200(18) 0.0147(17) 0.0044(15) -0.0017(14) 0.0041(15)
C57 0.0221(19) 0.0179(18) 0.0215(18) 0.0102(15) -0.0004(15) 0.0037(14)
C58 0.0209(19) 0.0190(17) 0.0211(18) 0.0075(15) 0.0002(15) 0.0068(15)
C59 0.0203(18) 0.0156(17) 0.0219(18) 0.0053(15) 0.0044(15) 0.0058(14)
C60 0.024(2) 0.0164(18) 0.0211(18) 0.0095(15) 0.0024(15) 0.0046(14)
C61 0.0171(18) 0.0226(19) 0.0221(19) 0.0103(16) 0.0008(15) 0.0046(15)
N62 0.0177(16) 0.0239(17) 0.0359(18) 0.0097(15) 0.0087(14) 0.0073(13)
O63 0.079(3) 0.0291(18) 0.095(3) 0.0204(19) -0.005(2) 0.0267(18)
O64 0.046(2) 0.098(3) 0.162(4) 0.077(3) 0.047(3) 0.034(2)

loop_
_atom_type_symbol
_atom_type_description
_atom_type_scat_dispersion_real
_atom_type_scat_dispersion_imag
_atom_type_scat_source
C C 0.0033 0.0016 'International Tables Vol C Tables 4.2.6.8 and 6.1.1.4'
H H 0.0000 0.0000 'International Tables Vol C Tables 4.2.6.8 and 6.1.1.4'
N N 0.0061 0.0033 'International Tables Vol C Tables 4.2.6.8 and 6.1.1.4'
O O 0.0106 0.0060 'International Tables Vol C Tables 4.2.6.8 and 6.1.1.4'

loop_
_geom_angle_atom_site_label_1
_geom_angle_atom_site_label_2
_geom_angle_atom_site_label_3
_geom_angle
_geom_angle_site_symmetry_1
C03 N01 C02 117.2(3) .
N01 C02 C04 123.3(3) .
N01 C02 H02 118.3 .
C04 C02 H02 118.3 .
N01 C03 C05 123.1(4) .
N01 C03 H03 118.4 .
C05 C03 H03 118.4 .
C02 C04 C06 119.3(3) .
C02 C04 H04 120.3 .
C06 C04 H04 120.3 .
C03 C05 C06 120.1(4) .
C03 C05 H05 120.0 .
C06 C05 H05 120.0 .
C05 C06 C04 117.0(3) .
C05 C06 C07 118.7(3) .
C04 C06 C07 124.3(3) .
C08 C07 C06 125.5(3) .
C08 C07 H07 117.3 .
C06 C07 H07 117.3 .
C07 C08 C09 125.0(3) .
C07 C08 H08 117.5 .
C09 C08 H08 117.5 .
C10 C09 C11 117.3(3) .
C10 C09 C08 118.6(3) .
C11 C09 C08 124.1(3) .
C09 C10 C12 119.1(4) .
C09 C10 H10 120.4 .
C12 C10 H10 120.4 .
C13 C11 C09 119.9(3) .
C13 C11 H11 120.0 .
C09 C11 H11 120.0 .
N14 C12 C10 124.4(4) .
N14 C12 H12 117.8 .
C10 C12 H12 117.8 .
N14 C13 C11 122.8(4) .
N14 C13 H13 118.6 .
C11 C13 H13 118.6 .
C12 N14 C13 116.5(3) .
C12 N14 H64 104(4) .
C13 N14 H64 138(4) .
C17 N15 C16 117.1(3) .
N15 C16 C18 123.3(3) .
N15 C16 H16 118.4 .
C18 C16 H16 118.4 .
N15 C17 C19 123.2(3) .
N15 C17 H17 118.4 .
C19 C17 H17 118.4 .
C16 C18 C20 119.8(3) .
C16 C18 H18 120.1 .
C20 C18 H18 120.1 .
C17 C19 C20 120.5(3) .
C17 C19 H19 119.7 .
C20 C19 H19 119.7 .
C19 C20 C18 116.0(3) .
C19 C20 C21 120.3(3) .
C18 C20 C21 123.7(3) .
C22 C21 C20 125.6(3) .
C22 C21 H21 117.2 .
C20 C21 H21 117.2 .
C21 C22 C23 126.0(3) .
C21 C22 H22 117.0 .
C23 C22 H22 117.0 .
C25 C23 C24 115.9(3) .
C25 C23 C22 124.5(3) .
C24 C23 C22 119.5(3) .
C26 C24 C23 119.9(4) .
C26 C24 H24 120.0 .
C23 C24 H24 120.0 .
C27 C25 C23 120.0(3) .
C27 C25 H25 120.0 .
C23 C25 H25 120.0 .
N28 C26 C24 124.3(3) .
N28 C26 H26 117.9 .
C24 C26 H26 117.9 .
N28 C27 C25 124.3(4) .
N28 C27 H27 117.8 .
C25 C27 H27 117.8 .
C27 N28 C26 115.6(3) .
C31 N29 C30 115.8(3) .
N29 C30 C32 123.8(3) .
N29 C30 H30 118.1 .
C32 C30 H30 118.1 .
N29 C31 C33 124.6(3) .
N29 C31 H31 117.7 .
C33 C31 H31 117.7 .
C30 C32 C34 119.8(3) .
C30 C32 H32 120.1 .
C34 C32 H32 120.1 .
C31 C33 C34 119.0(3) .
C31 C33 H33 120.5 .
C34 C33 H33 120.5 .
C32 C34 C33 117.0(3) .
C32 C34 C35 120.0(3) .
C33 C34 C35 123.0(3) .
C35 C35 C34 126.0(4) 2_556
C35 C35 H35 117.0 2_556
C34 C35 H35 117.0 .
C37 N36 C38 115.9(3) .
N36 C37 C39 125.1(3) .
N36 C37 H37 117.4 .
C39 C37 H37 117.4 .
N36 C38 C40 123.1(4) .
N36 C38 H38 118.5 .
C40 C38 H38 118.5 .
C37 C39 C41 118.9(3) .
C37 C39 H39 120.5 .
C41 C39 H39 120.5 .
C38 C40 C41 120.6(3) .
C38 C40 H40 119.7 .
C41 C40 H40 119.7 .
C40 C41 C39 116.3(3) .
C40 C41 C42 120.6(3) .
C39 C41 C42 123.2(3) .
C42 C42 C41 126.0(4) 2_565
C42 C42 H42 117.0 2_565
C41 C42 H42 117.0 .
C45 O43 H43 108(2) .
O44 C45 O43 122.7(3) .
O44 C45 C46 122.0(3) .
O43 C45 C46 115.3(3) .
C47 C46 C48 118.4(3) .
C47 C46 C45 119.5(3) .
C48 C46 C45 122.1(3) .
C49 C47 C46 121.3(3) .
C49 C47 H47 119.4 .
C46 C47 H47 119.4 .
C50 C48 C46 120.7(3) .
C50 C48 H48 119.6 .
C46 C48 H48 119.6 .
C47 C49 C51 120.8(3) .
C47 C49 H49 119.6 .
C51 C49 H49 119.6 .
C48 C50 C51 120.5(3) .
C48 C50 H50 119.7 .
C51 C50 H50 119.7 .
N52 C51 C49 120.7(3) .
N52 C51 C50 121.0(3) .
C49 C51 C50 118.3(3) .
C51 N52 H52A 119(2) .
C51 N52 H52B 115(2) .
H52A N52 H52B 123(3) .
C55 O53 H53 112(2) .
O54 C55 O53 122.6(3) .
O54 C55 C56 122.6(3) .
O53 C55 C56 114.7(3) .
C58 C56 C57 118.5(3) .
C58 C56 C55 122.1(3) .
C57 C56 C55 119.3(3) .
C59 C57 C56 120.8(3) .
C59 C57 H57 119.6 .
C56 C57 H57 119.6 .
C60 C58 C56 121.2(3) .
C60 C58 H58 119.4 .
C56 C58 H58 119.4 .
C57 C59 C61 121.0(3) .
C57 C59 H59 119.5 .
C61 C59 H59 119.5 .
C58 C60 C61 120.4(3) .
C58 C60 H60 119.8 .
C61 C60 H60 119.8 .
N62 C61 C59 120.2(3) .
N62 C61 C60 121.7(3) .
C59 C61 C60 118.1(3) .
C61 N62 H62A 119(2) .
C61 N62 H62B 118(2) .
H62A N62 H62B 121(3) .

loop_
_geom_bond_atom_site_label_1
_geom_bond_atom_site_label_2
_geom_bond_distance
_geom_bond_site_symmetry_2
N01 C03 1.327(5) .
N01 C02 1.342(4) .
C02 C04 1.370(5) .
C02 H02 0.9500 .
C03 C05 1.376(5) .
C03 H03 0.9500 .
C04 C06 1.395(5) .
C04 H04 0.9500 .
C05 C06 1.377(5) .
C05 H05 0.9500 .
C06 C07 1.472(5) .
C07 C08 1.320(5) .
C07 H07 0.9500 .
C08 C09 1.476(5) .
C08 H08 0.9500 .
C09 C10 1.374(5) .
C09 C11 1.388(5) .
C10 C12 1.379(5) .
C10 H10 0.9500 .
C11 C13 1.385(5) .
C11 H11 0.9500 .
C12 N14 1.334(5) .
C12 H12 0.9500 .
C13 N14 1.337(4) .
C13 H13 0.9500 .
N14 H64 1.41(11) .
N15 C17 1.335(4) .
N15 C16 1.339(4) .
C16 C18 1.380(5) .
C16 H16 0.9500 .
C17 C19 1.376(5) .
C17 H17 0.9500 .
C18 C20 1.402(4) .
C18 H18 0.9500 .
C19 C20 1.390(4) .
C19 H19 0.9500 .
C20 C21 1.463(4) .
C21 C22 1.328(4) .
C21 H21 0.9500 .
C22 C23 1.465(5) .
C22 H22 0.9500 .
C23 C25 1.393(5) .
C23 C24 1.393(5) .
C24 C26 1.380(5) .
C24 H24 0.9500 .
C25 C27 1.385(5) .
C25 H25 0.9500 .
C26 N28 1.343(5) .
C26 H26 0.9500 .
C27 N28 1.330(4) .
C27 H27 0.9500 .
N29 C31 1.334(5) .
N29 C30 1.340(4) .
C30 C32 1.381(5) .
C30 H30 0.9500 .
C31 C33 1.383(5) .
C31 H31 0.9500 .
C32 C34 1.385(5) .
C32 H32 0.9500 .
C33 C34 1.389(4) .
C33 H33 0.9500 .
C34 C35 1.471(5) .
C35 C35 1.326(6) 2_556
C35 H35 0.9500 .
N36 C37 1.331(5) .
N36 C38 1.344(5) .
C37 C39 1.378(5) .
C37 H37 0.9500 .
C38 C40 1.383(5) .
C38 H38 0.9500 .
C39 C41 1.402(5) .
C39 H39 0.9500 .
C40 C41 1.387(5) .
C40 H40 0.9500 .
C41 C42 1.457(4) .
C42 C42 1.328(6) 2_565
C42 H42 0.9500 .
O43 C45 1.319(4) .
O43 H43 0.98(4) .
O44 C45 1.235(4) .
C45 C46 1.477(4) .
C46 C47 1.397(5) .
C46 C48 1.405(5) .
C47 C49 1.370(5) .
C47 H47 0.9500 .
C48 C50 1.384(4) .
C48 H48 0.9500 .
C49 C51 1.407(5) .
C49 H49 0.9500 .
C50 C51 1.408(5) .
C50 H50 0.9500 .
C51 N52 1.379(4) .
N52 H52A 0.91(4) .
N52 H52B 0.92(4) .
O53 C55 1.316(4) .
O53 H53 0.94(4) .
O54 C55 1.233(4) .
C55 C56 1.467(5) .
C56 C58 1.398(5) .
C56 C57 1.404(5) .
C57 C59 1.381(5) .
C57 H57 0.9500 .
C58 C60 1.378(4) .
C58 H58 0.9500 .
C59 C61 1.401(4) .
C59 H59 0.9500 .
C60 C61 1.421(4) .
C60 H60 0.9500 .
C61 N62 1.357(4) .
N62 H62A 0.94(3) .
N62 H62B 0.91(4) .
O63 H63 0.78(5) .

loop_
_geom_torsion_atom_site_label_1
_geom_torsion_atom_site_label_2
_geom_torsion_atom_site_label_3
_geom_torsion_atom_site_label_4
_geom_torsion
_geom_torsion_site_symmetry_4
C03 N01 C02 C04 -0.1(5) .
C02 N01 C03 C05 0.8(6) .
N01 C02 C04 C06 0.3(6) .
N01 C03 C05 C06 -1.8(6) .
C03 C05 C06 C04 1.9(5) .
C03 C05 C06 C07 -178.8(3) .
C02 C04 C06 C05 -1.2(5) .
C02 C04 C06 C07 179.5(3) .
C05 C06 C07 C08 179.7(4) .
C04 C06 C07 C08 -1.0(6) .
C06 C07 C08 C09 179.7(3) .
C07 C08 C09 C10 -173.9(4) .
C07 C08 C09 C11 6.7(6) .
C11 C09 C10 C12 -0.9(5) .
C08 C09 C10 C12 179.7(3) .
C10 C09 C11 C13 1.7(5) .
C08 C09 C11 C13 -179.0(3) .
C09 C10 C12 N14 0.3(6) .
C09 C11 C13 N14 -1.8(6) .
C10 C12 N14 C13 -0.4(6) .
C11 C13 N14 C12 1.1(6) .
C17 N15 C16 C18 1.9(5) .
C16 N15 C17 C19 -0.7(5) .
N15 C16 C18 C20 -2.0(6) .
N15 C17 C19 C20 -0.4(6) .
C17 C19 C20 C18 0.4(5) .
C17 C19 C20 C21 -179.6(3) .
C16 C18 C20 C19 0.7(5) .
C16 C18 C20 C21 -179.3(3) .
C19 C20 C21 C22 -175.2(4) .
C18 C20 C21 C22 4.9(6) .
C20 C21 C22 C23 -177.9(3) .
C21 C22 C23 C25 0.6(6) .
C21 C22 C23 C24 178.7(4) .
C25 C23 C24 C26 -0.2(5) .
C22 C23 C24 C26 -178.4(3) .
C24 C23 C25 C27 0.0(5) .
C22 C23 C25 C27 178.0(3) .
C23 C24 C26 N28 0.2(6) .
C23 C25 C27 N28 0.3(6) .
C25 C27 N28 C26 -0.3(6) .
C24 C26 N28 C27 0.0(6) .
C31 N29 C30 C32 -1.3(5) .
C30 N29 C31 C33 1.5(5) .
N29 C30 C32 C34 0.6(5) .
N29 C31 C33 C34 -1.0(6) .
C30 C32 C34 C33 -0.1(5) .
C30 C32 C34 C35 -179.8(3) .
C31 C33 C34 C32 0.2(5) .
C31 C33 C34 C35 179.9(3) .
C32 C34 C35 C35 -174.9(4) 2_556
C33 C34 C35 C35 5.4(6) 2_556
C38 N36 C37 C39 1.0(6) .
C37 N36 C38 C40 -0.8(6) .
N36 C37 C39 C41 -0.3(6) .
N36 C38 C40 C41 0.0(6) .
C38 C40 C41 C39 0.7(5) .
C38 C40 C41 C42 180.0(3) .
C37 C39 C41 C40 -0.5(5) .
C37 C39 C41 C42 -179.8(3) .
C40 C41 C42 C42 -175.6(4) 2_565
C39 C41 C42 C42 3.6(6) 2_565
O44 C45 C46 C47 7.2(5) .
O43 C45 C46 C47 -172.7(3) .
O44 C45 C46 C48 -172.6(3) .
O43 C45 C46 C48 7.5(5) .
C48 C46 C47 C49 -1.8(5) .
C45 C46 C47 C49 178.4(3) .
C47 C46 C48 C50 0.5(5) .
C45 C46 C48 C50 -179.7(3) .
C46 C47 C49 C51 1.2(5) .
C46 C48 C50 C51 1.3(5) .
C47 C49 C51 N52 178.9(3) .
C47 C49 C51 C50 0.7(5) .
C48 C50 C51 N52 179.9(3) .
C48 C50 C51 C49 -1.9(5) .
O54 C55 C56 C58 173.7(3) .
O53 C55 C56 C58 -5.7(5) .
O54 C55 C56 C57 -8.1(5) .
O53 C55 C56 C57 172.6(3) .
C58 C56 C57 C59 0.8(5) .
C55 C56 C57 C59 -177.5(3) .
C57 C56 C58 C60 0.7(5) .
C55 C56 C58 C60 178.9(3) .
C56 C57 C59 C61 -1.3(5) .
C56 C58 C60 C61 -1.6(5) .
C57 C59 C61 N62 -179.7(3) .
C57 C59 C61 C60 0.4(5) .
C58 C60 C61 N62 -178.9(3) .
C58 C60 C61 C59 1.0(5) .
